data_4344272
loop_
_publ_author_name
'Cotton, F.A.'
'Rice, G.W.'

_publ_section_title
;
 Further Studies of Cr-Cr Bond Lengths in Quadruply Bonded Dinuclear
 Compounds
;
_journal_name_full 'Inorganic Chemistry'
_journal_page_first 2004
_journal_page_last 2009
_journal_volume 17
_journal_year 1978
_chemical_formula_sum 'C4 H24 Cr2 N4 O16'
_chemical_name_systematic '(N H4)4 (Cr2 (C O3)4 (H2 O)2) (H2 O)2'
_space_group_IT_number 14
_symmetry_space_group_name_Hall '-P 2ybc'
_symmetry_space_group_name_H-M 'P 1 21/c 1'
_cell_angle_alpha 90
_cell_angle_beta 108.14
_cell_angle_gamma 90
_cell_formula_units_Z 2
_cell_length_a 6.949
_cell_length_b 16.112
_cell_length_c 7.737
_cell_volume 823.198
_citation_journal_id_ASTM INOCAJ
_cod_data_source_file Cotton_INOCAJ_1978_198.cif
_cod_data_source_block C4H24Cr2N4O16
_cod_original_cell_volume 823.1982
_cod_database_code 4344272

loop_
_symmetry_equiv_pos_as_xyz
x,y,z
-x,y+1/2,-z+1/2
-x,-y,-z
x,-y-1/2,z-1/2

loop_
_atom_site_label
_atom_site_type_symbol
_atom_site_fract_x
_atom_site_fract_y
_atom_site_fract_z
_atom_site_occupancy
_atom_site_U_iso_or_equiv
H4 H+1 0.622 0.186 -0.079 1 0.0
H2 H+1 -0.336 0.072 0.341 1 0.0
C1 C+4 0.25 -0.0657 0.3033 1 0.0
C2 C+4 0.198 0.1434 0.0927 1 0.0
O3 O-2 0.3718 -0.096 0.4468 1 0.0
O8 O-2 -0.0904 0.2606 0.2755 1 0.0
H1 H+1 -0.431 0.061 0.175 1 0.0
Cr1 Cr+2 -0.10446 0.01724 0.0768 1 0.0
H7 H+1 0.214 0.328 0.075 1 0.0
H5 H+1 0.502 0.21 0.017 1 0.0
O1 O-2 0.0815 -0.0328 0.3064 1 0.0
O7 O-2 -0.3296 0.0554 0.2261 1 0.0
H6 H+1 0.489 0.254 -0.158 1 0.0
H3 H+1 0.672 0.247 0.016 1 0.0
H8 H+1 0.362 0.392 0.061 1 0.0
O5 O-2 0.2487 0.0921 -0.0128 1 0.0
N2 N-3 0.2278 0.3835 0.058 1 0.0
O6 O-2 0.2939 0.2099 0.1422 1 0.0
H10 H+1 0.167 0.407 0.113 1 0.0
N1 N-3 0.5814 0.2228 -0.0446 1 0.0
O4 O-2 0.0442 0.1256 0.1476 1 0.0
O2 O-2 0.2926 -0.0674 0.1518 1 0.0
H9 H+1 0.164 0.396 -0.007 1 0.0
